data_2222679
loop_
_publ_author_name
'Li, Hongqi'
'Sarojini, B. K.'
'Narayana, B.'
'Yathirajan, H. S.'
'Harrison, William T. A.'

_publ_section_title
;
 2-Bromo-<i>N</i>'-[(<i>Z</i>)-2-bromobenzylidene]-5-methoxybenzohydrazide
;
_journal_coeditor_code FJ2231
_journal_issue 8
_journal_name_full 'Acta Crystallographica Section E'
_journal_page_first o1750
_journal_paper_doi 10.1107/S1600536809024921
_journal_volume 65
_journal_year 2009
_chemical_formula_iupac 'C15 H12 Br2 N2 O2'
_chemical_formula_moiety 'C15 H12 Br2 N2 O2'
_chemical_formula_sum 'C15 H12 Br2 N2 O2'
_chemical_formula_weight 412.09
_chemical_melting_point_gt 440
_chemical_melting_point_lt 442
_chemical_name_systematic
;
2-Bromo-N'-[(Z)-2-bromobenzylidene]-5-methoxybenzohydrazide
;
_space_group_IT_number 14
_symmetry_cell_setting monoclinic
_symmetry_space_group_name_Hall '-P 2ybc'
_symmetry_space_group_name_H-M 'P 1 21/c 1'
_atom_sites_solution_hydrogens geom
_atom_sites_solution_primary direct
_atom_sites_solution_secondary difmap
_audit_creation_method SHELXL-97
_cell_angle_alpha 90.00
_cell_angle_beta 96.114(4)
_cell_angle_gamma 90.00
_cell_formula_units_Z 4
_cell_length_a 14.768(5)
_cell_length_b 12.753(4)
_cell_length_c 8.227(3)
_cell_measurement_reflns_used 1776
_cell_measurement_temperature 296(2)
_cell_measurement_theta_max 22.81
_cell_measurement_theta_min 2.77
_cell_volume 1540.6(9)
_computing_cell_refinement 'SAINT (Bruker, 2006)'
_computing_data_collection 'SMART (Bruker, 2006)'
_computing_data_reduction 'SAINT (Bruker, 2006)'
_computing_molecular_graphics 'SHELXTL (Sheldrick, 2008)'
_computing_publication_material 'SHELXTL (Sheldrick, 2008)'
_computing_structure_refinement 'SHELXL97 (Sheldrick, 2008)'
_computing_structure_solution 'SHELXS97 (Sheldrick, 2008)'
_diffrn_ambient_temperature 296(2)
_diffrn_measured_fraction_theta_full 0.991
_diffrn_measured_fraction_theta_max 0.991
_diffrn_measurement_device_type 'Bruker SMART CCD area-detector'
_diffrn_measurement_method '\f and \w'
_diffrn_radiation_monochromator graphite
_diffrn_radiation_source 'fine-focus sealed tube'
_diffrn_radiation_type MoK\a
_diffrn_radiation_wavelength 0.71073
_diffrn_reflns_av_R_equivalents 0.0634
_diffrn_reflns_av_sigmaI/netI 0.0893
_diffrn_reflns_limit_h_max 14
_diffrn_reflns_limit_h_min -19
_diffrn_reflns_limit_k_max 16
_diffrn_reflns_limit_k_min -12
_diffrn_reflns_limit_l_max 10
_diffrn_reflns_limit_l_min -10
_diffrn_reflns_number 9369
_diffrn_reflns_theta_full 27.53
_diffrn_reflns_theta_max 27.53
_diffrn_reflns_theta_min 2.12
_exptl_absorpt_coefficient_mu 5.266
_exptl_absorpt_correction_T_max 0.419
_exptl_absorpt_correction_T_min 0.301
_exptl_absorpt_correction_type multi-scan
_exptl_absorpt_process_details '(SADABS; Bruker, 2006)'
_exptl_crystal_colour colourless
_exptl_crystal_density_diffrn 1.777
_exptl_crystal_density_method 'not measured'
_exptl_crystal_description block
_exptl_crystal_F_000 808
_exptl_crystal_size_max 0.30
_exptl_crystal_size_mid 0.20
_exptl_crystal_size_min 0.20
_refine_diff_density_max 0.570
_refine_diff_density_min -0.811
_refine_ls_extinction_coef 0.0145(10)
_refine_ls_extinction_expression Fc^*^=kFc[1+0.001xFc^2^\l^3^/sin(2\q)]^-1/4^
_refine_ls_extinction_method 'SHELXL97 (Sheldrick, 2008)'
_refine_ls_goodness_of_fit_ref 0.958
_refine_ls_hydrogen_treatment mixed
_refine_ls_matrix_type full
_refine_ls_number_parameters 195
_refine_ls_number_reflns 3515
_refine_ls_number_restraints 0
_refine_ls_restrained_S_all 0.958
_refine_ls_R_factor_all 0.1131
_refine_ls_R_factor_gt 0.0471
_refine_ls_shift/su_max 0.001
_refine_ls_shift/su_mean 0.000
_refine_ls_structure_factor_coef Fsqd
_refine_ls_weighting_details 'calc w=1/[\s^2^(Fo^2^)+(0.0504P)^2^] where P=(Fo^2^+2Fc^2^)/3'
_refine_ls_weighting_scheme calc
_refine_ls_wR_factor_gt 0.0992
_refine_ls_wR_factor_ref 0.1224
_reflns_number_gt 1902
_reflns_number_total 3515
_reflns_threshold_expression I>2\s(I)
_cod_data_source_file fj2231.cif
_cod_data_source_block I
_cod_original_sg_symbol_H-M 'P 21/c'
_cod_database_code 2222679
_cod_database_fobs_code 2222679

loop_
_symmetry_equiv_pos_as_xyz
'x, y, z'
'-x, y+1/2, -z+1/2'
'-x, -y, -z'
'x, -y-1/2, z-1/2'

loop_
_atom_site_type_symbol
_atom_site_label
_atom_site_fract_x
_atom_site_fract_y
_atom_site_fract_z
_atom_site_U_iso_or_equiv
_atom_site_adp_type
_atom_site_calc_flag
_atom_site_refinement_flags
_atom_site_occupancy
_atom_site_disorder_assembly
_atom_site_disorder_group
C C1 0.1558(3) 0.0150(3) 0.5766(5) 0.0405(11) Uani d . 1 . .
C C2 0.1498(3) 0.1213(3) 0.5376(5) 0.0322(9) Uani d . 1 . .
C C3 0.0842(3) 0.1808(3) 0.6039(5) 0.0367(10) Uani d . 1 . .
H H3 0.0794 0.2520 0.5796 0.044 Uiso calc R 1 . .
C C4 0.0256(3) 0.1365(3) 0.7055(5) 0.0415(11) Uani d . 1 . .
C C5 0.0317(3) 0.0314(4) 0.7407(6) 0.0536(13) Uani d . 1 . .
H H5 -0.0084 0.0006 0.8065 0.064 Uiso calc R 1 . .
C C6 0.0973(3) -0.0282(4) 0.6780(6) 0.0522(12) Uani d . 1 . .
H H6 0.1024 -0.0990 0.7045 0.063 Uiso calc R 1 . .
C C7 -0.0958(3) 0.1633(4) 0.8725(6) 0.0655(15) Uani d . 1 . .
H H7A -0.1332 0.1093 0.8189 0.098 Uiso calc R 1 . .
H H7B -0.1339 0.2188 0.9054 0.098 Uiso calc R 1 . .
H H7C -0.0608 0.1347 0.9672 0.098 Uiso calc R 1 . .
C C8 0.2084(3) 0.1719(3) 0.4227(5) 0.0356(10) Uani d . 1 . .
C C9 0.3247(3) 0.4087(4) 0.4401(5) 0.0406(10) Uani d . 1 . .
H H9 0.2985 0.4355 0.5293 0.049 Uiso calc R 1 . .
C C10 0.3904(3) 0.4723(3) 0.3608(5) 0.0374(10) Uani d . 1 . .
C C11 0.3967(3) 0.5806(4) 0.3780(6) 0.0477(11) Uani d . 1 . .
C C12 0.4617(4) 0.6382(4) 0.3079(7) 0.0646(15) Uani d . 1 . .
H H12 0.4641 0.7107 0.3198 0.077 Uiso calc R 1 . .
C C13 0.5223(4) 0.5874(5) 0.2207(7) 0.0712(17) Uani d . 1 . .
H H13 0.5668 0.6254 0.1742 0.085 Uiso calc R 1 . .
C C14 0.5179(4) 0.4814(5) 0.2017(7) 0.0708(16) Uani d . 1 . .
H H14 0.5590 0.4475 0.1415 0.085 Uiso calc R 1 . .
C C15 0.4530(3) 0.4241(4) 0.2707(6) 0.0527(13) Uani d . 1 . .
H H15 0.4510 0.3517 0.2568 0.063 Uiso calc R 1 . .
Br Br1 0.24530(3) -0.07259(4) 0.49919(6) 0.0578(2) Uani d . 1 . .
Br Br2 0.31365(4) 0.65524(4) 0.49486(9) 0.0861(3) Uani d . 1 . .
O O1 0.2174(2) 0.1358(2) 0.2869(3) 0.0489(8) Uani d . 1 . .
O O2 -0.0358(2) 0.2037(3) 0.7627(4) 0.0579(9) Uani d . 1 . .
N N1 0.2468(2) 0.2623(3) 0.4809(4) 0.0400(9) Uani d . 1 . .
H H1 0.239(3) 0.277(3) 0.582(5) 0.048 Uiso d . 1 . .
N N2 0.3036(2) 0.3173(3) 0.3872(4) 0.0391(9) Uani d . 1 . .

loop_
_atom_site_aniso_label
_atom_site_aniso_U_11
_atom_site_aniso_U_22
_atom_site_aniso_U_33
_atom_site_aniso_U_12
_atom_site_aniso_U_13
_atom_site_aniso_U_23
C1 0.038(3) 0.042(3) 0.042(3) -0.002(2) 0.011(2) -0.007(2)
C2 0.030(2) 0.037(2) 0.030(2) -0.0044(18) 0.0070(18) -0.0026(18)
C3 0.038(2) 0.036(2) 0.038(2) 0.0012(19) 0.0104(19) 0.0061(19)
C4 0.036(2) 0.046(3) 0.044(3) 0.000(2) 0.012(2) 0.003(2)
C5 0.056(3) 0.051(3) 0.060(3) -0.010(2) 0.034(3) 0.004(3)
C6 0.056(3) 0.038(3) 0.066(3) -0.005(2) 0.020(3) 0.008(2)
C7 0.051(3) 0.080(4) 0.071(4) -0.002(3) 0.035(3) 0.000(3)
C8 0.035(2) 0.037(3) 0.035(2) -0.0032(19) 0.0082(19) 0.007(2)
C9 0.037(2) 0.044(3) 0.043(3) 0.003(2) 0.017(2) -0.001(2)
C10 0.033(2) 0.039(3) 0.042(2) 0.0010(19) 0.0143(19) 0.006(2)
C11 0.037(2) 0.043(3) 0.064(3) -0.002(2) 0.011(2) 0.006(2)
C12 0.057(3) 0.056(3) 0.080(4) -0.014(3) 0.006(3) 0.019(3)
C13 0.055(3) 0.091(5) 0.070(4) -0.022(3) 0.020(3) 0.026(3)
C14 0.051(3) 0.100(5) 0.068(4) 0.001(3) 0.035(3) 0.012(3)
C15 0.048(3) 0.056(3) 0.058(3) 0.005(2) 0.027(2) 0.004(2)
Br1 0.0569(4) 0.0486(3) 0.0713(4) 0.0116(2) 0.0227(3) -0.0006(2)
Br2 0.0675(4) 0.0502(4) 0.1467(7) 0.0080(3) 0.0393(4) -0.0194(4)
O1 0.066(2) 0.050(2) 0.0337(17) -0.0067(16) 0.0203(15) -0.0084(15)
O2 0.0502(19) 0.059(2) 0.071(2) 0.0080(17) 0.0370(17) 0.0058(18)
N1 0.044(2) 0.045(2) 0.035(2) -0.0083(17) 0.0204(18) -0.0031(18)
N2 0.039(2) 0.044(2) 0.038(2) -0.0050(17) 0.0188(16) 0.0016(17)

loop_
_atom_type_symbol
_atom_type_description
_atom_type_scat_dispersion_real
_atom_type_scat_dispersion_imag
_atom_type_scat_source
C C 0.0033 0.0016 'International Tables Vol C Tables 4.2.6.8 and 6.1.1.4'
H H 0.0000 0.0000 'International Tables Vol C Tables 4.2.6.8 and 6.1.1.4'
Br Br -0.2901 2.4595 'International Tables Vol C Tables 4.2.6.8 and 6.1.1.4'
N N 0.0061 0.0033 'International Tables Vol C Tables 4.2.6.8 and 6.1.1.4'
O O 0.0106 0.0060 'International Tables Vol C Tables 4.2.6.8 and 6.1.1.4'

loop_
_geom_angle_atom_site_label_1
_geom_angle_atom_site_label_2
_geom_angle_atom_site_label_3
_geom_angle_site_symmetry_1
_geom_angle_site_symmetry_3
_geom_angle
_geom_angle_publ_flag
C6 C1 C2 . . 120.0(4) ?
C6 C1 Br1 . . 118.2(3) ?
C2 C1 Br1 . . 121.8(3) ?
C3 C2 C1 . . 118.2(3) ?
C3 C2 C8 . . 119.2(4) ?
C1 C2 C8 . . 122.6(3) ?
C4 C3 C2 . . 121.4(4) ?
C4 C3 H3 . . 119.3 ?
C2 C3 H3 . . 119.3 ?
O2 C4 C5 . . 124.8(4) ?
O2 C4 C3 . . 115.6(4) ?
C5 C4 C3 . . 119.6(4) ?
C4 C5 C6 . . 119.6(4) ?
C4 C5 H5 . . 120.2 ?
C6 C5 H5 . . 120.2 ?
C5 C6 C1 . . 121.2(4) ?
C5 C6 H6 . . 119.4 ?
C1 C6 H6 . . 119.4 ?
O2 C7 H7A . . 109.5 ?
O2 C7 H7B . . 109.5 ?
H7A C7 H7B . . 109.5 ?
O2 C7 H7C . . 109.5 ?
H7A C7 H7C . . 109.5 ?
H7B C7 H7C . . 109.5 ?
O1 C8 N1 . . 124.1(4) ?
O1 C8 C2 . . 122.7(4) ?
N1 C8 C2 . . 113.2(4) ?
N2 C9 C10 . . 120.3(4) ?
N2 C9 H9 . . 119.9 ?
C10 C9 H9 . . 119.9 ?
C15 C10 C11 . . 116.9(4) ?
C15 C10 C9 . . 120.1(4) ?
C11 C10 C9 . . 122.9(4) ?
C12 C11 C10 . . 121.9(4) ?
C12 C11 Br2 . . 117.4(4) ?
C10 C11 Br2 . . 120.7(3) ?
C13 C12 C11 . . 119.2(5) ?
C13 C12 H12 . . 120.4 ?
C11 C12 H12 . . 120.4 ?
C14 C13 C12 . . 120.3(5) ?
C14 C13 H13 . . 119.9 ?
C12 C13 H13 . . 119.9 ?
C13 C14 C15 . . 120.5(5) ?
C13 C14 H14 . . 119.7 ?
C15 C14 H14 . . 119.7 ?
C14 C15 C10 . . 121.2(5) ?
C14 C15 H15 . . 119.4 ?
C10 C15 H15 . . 119.4 ?
C4 O2 C7 . . 118.1(4) ?
C8 N1 N2 . . 119.4(3) ?
C8 N1 H1 . . 115(3) ?
N2 N1 H1 . . 125(3) ?
C9 N2 N1 . . 114.5(3) ?

loop_
_geom_bond_atom_site_label_1
_geom_bond_atom_site_label_2
_geom_bond_site_symmetry_2
_geom_bond_distance
_geom_bond_publ_flag
C1 C6 . 1.378(6) ?
C1 C2 . 1.394(6) ?
C1 Br1 . 1.892(4) ?
C2 C3 . 1.387(5) ?
C2 C8 . 1.495(5) ?
C3 C4 . 1.386(5) ?
C3 H3 . 0.9300 ?
C4 O2 . 1.367(5) ?
C4 C5 . 1.373(6) ?
C5 C6 . 1.375(6) ?
C5 H5 . 0.9300 ?
C6 H6 . 0.9300 ?
C7 O2 . 1.427(5) ?
C7 H7A . 0.9600 ?
C7 H7B . 0.9600 ?
C7 H7C . 0.9600 ?
C8 O1 . 1.229(5) ?
C8 N1 . 1.350(5) ?
C9 N2 . 1.272(5) ?
C9 C10 . 1.469(6) ?
C9 H9 . 0.9300 ?
C10 C15 . 1.388(6) ?
C10 C11 . 1.390(6) ?
C11 C12 . 1.382(6) ?
C11 Br2 . 1.894(5) ?
C12 C13 . 1.369(8) ?
C12 H12 . 0.9300 ?
C13 C14 . 1.361(8) ?
C13 H13 . 0.9300 ?
C14 C15 . 1.375(7) ?
C14 H14 . 0.9300 ?
C15 H15 . 0.9300 ?
N1 N2 . 1.388(4) ?
N1 H1 . 0.87(4) ?

loop_
_geom_hbond_atom_site_label_D
_geom_hbond_atom_site_label_H
_geom_hbond_atom_site_label_A
_geom_hbond_site_symmetry_A
_geom_hbond_distance_DH
_geom_hbond_distance_HA
_geom_hbond_distance_DA
_geom_hbond_angle_DHA
N1 H1 O1 4_566 0.87(4) 2.07(4) 2.906(4) 160(4)

loop_
_geom_torsion_atom_site_label_1
_geom_torsion_atom_site_label_2
_geom_torsion_atom_site_label_3
_geom_torsion_atom_site_label_4
_geom_torsion_site_symmetry_1
_geom_torsion_site_symmetry_2
_geom_torsion_site_symmetry_3
_geom_torsion_site_symmetry_4
_geom_torsion
_geom_torsion_publ_flag
C6 C1 C2 C3 . . . . 0.2(6) ?
Br1 C1 C2 C3 . . . . -177.8(3) ?
C6 C1 C2 C8 . . . . -177.3(4) ?
Br1 C1 C2 C8 . . . . 4.7(6) ?
C1 C2 C3 C4 . . . . -0.3(6) ?
C8 C2 C3 C4 . . . . 177.2(4) ?
C2 C3 C4 O2 . . . . 180.0(4) ?
C2 C3 C4 C5 . . . . -0.6(7) ?
O2 C4 C5 C6 . . . . -179.0(4) ?
C3 C4 C5 C6 . . . . 1.7(7) ?
C4 C5 C6 C1 . . . . -1.8(8) ?
C2 C1 C6 C5 . . . . 0.9(7) ?
Br1 C1 C6 C5 . . . . 179.0(4) ?
C3 C2 C8 O1 . . . . -127.5(4) ?
C1 C2 C8 O1 . . . . 50.0(6) ?
C3 C2 C8 N1 . . . . 50.2(5) ?
C1 C2 C8 N1 . . . . -132.4(4) ?
N2 C9 C10 C15 . . . . -23.0(7) ?
N2 C9 C10 C11 . . . . 160.4(4) ?
C15 C10 C11 C12 . . . . 0.5(7) ?
C9 C10 C11 C12 . . . . 177.2(4) ?
C15 C10 C11 Br2 . . . . 178.8(3) ?
C9 C10 C11 Br2 . . . . -4.4(6) ?
C10 C11 C12 C13 . . . . -0.8(8) ?
Br2 C11 C12 C13 . . . . -179.2(4) ?
C11 C12 C13 C14 . . . . 0.8(8) ?
C12 C13 C14 C15 . . . . -0.5(9) ?
C13 C14 C15 C10 . . . . 0.2(8) ?
C11 C10 C15 C14 . . . . -0.2(7) ?
C9 C10 C15 C14 . . . . -177.0(5) ?
C5 C4 O2 C7 . . . . 2.8(7) ?
C3 C4 O2 C7 . . . . -177.8(4) ?
O1 C8 N1 N2 . . . . -2.9(6) ?
C2 C8 N1 N2 . . . . 179.5(3) ?
C10 C9 N2 N1 . . . . 174.9(4) ?
C8 N1 N2 C9 . . . . 169.4(4) n

loop_
_cod_related_entry_id
_cod_related_entry_database
_cod_related_entry_code
1 ChemSpider 26000893
